data_2213755
loop_
_publ_author_name
'B. Thimme Gowda'
'K. M. Usha'
'Jozef Ko\<z\'i\<sek'
'Miroslav Tokar\<c\'ik'
'Hartmut Fuess '

_publ_section_title
;
 Sodium <i>N</i>-bromobenzenesulfonamidate sesquihydrate
;
_journal_coeditor_code DN2177
_journal_issue 6
_journal_name_full 'Acta Crystallographica Section E'
_journal_page_first m1739
_journal_page_last m1740
_journal_paper_doi 10.1107/S1600536807025184
_journal_volume 63
_journal_year 2007
_chemical_formula_iupac 'Na +, C6 H5 Br N O2 S -, 1.5H2 O'
_chemical_formula_moiety 'Na +, C6 H5 Br N O2 S -, 1.5H2 O'
_chemical_formula_sum 'C6 H8 Br N Na O3.5 S'
_chemical_formula_weight 285.10
_chemical_name_common Bromamine-B
_chemical_name_systematic
;
Sodium N-bromobenzenesulfonamidate sesquihydrate
;
_space_group_IT_number 5
_symmetry_cell_setting monoclinic
_symmetry_space_group_name_Hall 'C 2y'
_symmetry_space_group_name_H-M 'C 1 2 1'
_atom_sites_solution_hydrogens geom
_atom_sites_solution_primary direct
_atom_sites_solution_secondary difmap
_cell_angle_alpha 90
_cell_angle_beta 103.97(2)
_cell_angle_gamma 90
_cell_formula_units_Z 4
_cell_length_a 10.521(3)
_cell_length_b 6.760(2)
_cell_length_c 14.853(4)
_cell_measurement_reflns_used 2235
_cell_measurement_temperature 293(2)
_cell_measurement_theta_max 26.4
_cell_measurement_theta_min 2.5
_cell_volume 1025.1(5)
_computing_cell_refinement
;
CrysAlis RED (Oxford Diffraction, 2003)
;
_computing_data_collection
;
CrysAlis CCD (Oxford Diffraction, 2003)
;
_computing_data_reduction
;
CrysAlis RED
;
_computing_molecular_graphics
;
ORTEP-3 (Farrugia, 1997) and DIAMOND (Brandenburg, 2002)
;
_computing_publication_material
;
SHELXL97, PLATON (Spek, 2003) and WinGX (Farrugia, 1999)
;
_computing_structure_refinement 'SHELXL97 (Sheldrick, 1997)'
_computing_structure_solution 'SHELXS97 (Sheldrick, 1997)'
_diffrn_ambient_temperature 293(2)
_diffrn_measured_fraction_theta_full 0.990
_diffrn_measured_fraction_theta_max 0.990
_diffrn_measurement_device '4-circle kappa geometry goniometer'
_diffrn_measurement_device_type 'Oxford Diffraction Xcalibur'
_diffrn_measurement_method
;
\w and \f scans
;
_diffrn_radiation_monochromator graphite
_diffrn_radiation_type MoK\a
_diffrn_radiation_wavelength 0.71073
_diffrn_reflns_av_R_equivalents 0.0324
_diffrn_reflns_limit_h_max 9
_diffrn_reflns_limit_h_min -12
_diffrn_reflns_limit_k_max 8
_diffrn_reflns_limit_k_min -8
_diffrn_reflns_limit_l_max 18
_diffrn_reflns_limit_l_min -18
_diffrn_reflns_number 2957
_diffrn_reflns_theta_full 26.02
_diffrn_reflns_theta_max 26.02
_diffrn_reflns_theta_min 4.55
_diffrn_standards_decay_% 0.0
_diffrn_standards_interval_count 0
_diffrn_standards_interval_time 0
_diffrn_standards_number 0
_exptl_absorpt_coefficient_mu 4.236
_exptl_absorpt_correction_T_max 0.652
_exptl_absorpt_correction_T_min 0.155
_exptl_absorpt_correction_type analytical
_exptl_absorpt_process_details '(Clark & Reid, 1995)'
_exptl_crystal_colour yellow
_exptl_crystal_density_diffrn 1.847
_exptl_crystal_density_method 'not measured'
_exptl_crystal_description plate
_exptl_crystal_F_000 564
_exptl_crystal_size_max 0.50
_exptl_crystal_size_mid 0.50
_exptl_crystal_size_min 0.10
_refine_diff_density_max 0.319
_refine_diff_density_min -0.444
_refine_ls_abs_structure_details 'Flack (1983), 778 Friedel pairs'
_refine_ls_abs_structure_Flack -0.018(12)
_refine_ls_extinction_method none
_refine_ls_goodness_of_fit_ref 1.050
_refine_ls_hydrogen_treatment mixed
_refine_ls_matrix_type full
_refine_ls_number_parameters 132
_refine_ls_number_reflns 1880
_refine_ls_number_restraints 5
_refine_ls_restrained_S_all 1.048
_refine_ls_R_factor_all 0.0373
_refine_ls_R_factor_gt 0.034
_refine_ls_shift/su_max 0.002
_refine_ls_shift/su_mean 0.000
_refine_ls_structure_factor_coef Fsqd
_refine_ls_weighting_details 'calc w=1/[\s^2^(Fo^2^)+(0.0547P)^2^+0.3614P] where P=(Fo^2^+2Fc^2^)/3'
_refine_ls_weighting_scheme calc
_refine_ls_wR_factor_gt 0.0848
_refine_ls_wR_factor_ref 0.0877
_reflns_number_gt 1704
_reflns_number_total 1880
_reflns_threshold_expression I>2\s(I)
_cod_data_source_file dn2177.cif
_cod_data_source_block I
_cod_original_sg_symbol_H-M 'C 2'
_cod_database_code 2213755
_cod_database_fobs_code 2213755

loop_
_symmetry_equiv_pos_as_xyz
'x, y, z'
'-x, y, -z'
'x+1/2, y+1/2, z'
'-x+1/2, y+1/2, -z'

loop_
_atom_site_type_symbol
_atom_site_label
_atom_site_fract_x
_atom_site_fract_y
_atom_site_fract_z
_atom_site_U_iso_or_equiv
_atom_site_adp_type
_atom_site_calc_flag
_atom_site_refinement_flags
_atom_site_occupancy
C C1 0.8171(4) 0.2054(7) 0.2212(3) 0.0356(9) Uani d . 1
C C2 0.9260(6) 0.1722(13) 0.1867(3) 0.0563(13) Uani d . 1
H H2 1.0085 0.2091 0.2213 0.068 Uiso calc R 1
C C3 0.9128(10) 0.0846(11) 0.1011(5) 0.087(3) Uani d . 1
H H3 0.9862 0.0645 0.0777 0.105 Uiso calc R 1
C C4 0.7953(12) 0.0290(12) 0.0518(5) 0.092(3) Uani d . 1
H H4 0.7869 -0.0257 -0.0068 0.111 Uiso calc R 1
C C5 0.6873(11) 0.0508(15) 0.0859(6) 0.101(3) Uani d . 1
H H5 0.607 0.0026 0.0524 0.122 Uiso calc R 1
C C6 0.6962(6) 0.1473(11) 0.1726(4) 0.0657(18) Uani d . 1
H H6 0.6222 0.1695 0.1951 0.079 Uiso calc R 1
S S1 0.84086(9) 0.31275(15) 0.33360(7) 0.0271(2) Uani d . 1
O O1 0.9150(3) 0.1703(6) 0.39966(19) 0.0350(6) Uani d . 1
O O2 0.7112(3) 0.3566(6) 0.3454(2) 0.0437(8) Uani d . 1
O O3W 0.5 0.2619(7) 0.5 0.0364(10) Uani d SD 1
H H31 0.505(5) 0.178(6) 0.543(3) 0.044 Uiso d D 1
O O4W 0.8026(3) 0.3538(5) 0.5824(2) 0.0415(8) Uani d D 1
H H41 0.758(4) 0.348(9) 0.623(2) 0.05 Uiso d D 1
H H42 0.870(3) 0.421(8) 0.607(3) 0.05 Uiso d D 1
N N1 0.9361(4) 0.4949(5) 0.3388(3) 0.0347(8) Uani d . 1
Br Br1 0.86056(5) 0.68675(6) 0.24930(3) 0.05208(18) Uani d . 1
Na Na1 0.63738(16) 0.5271(3) 0.46276(12) 0.0365(4) Uani d . 1

loop_
_atom_site_aniso_label
_atom_site_aniso_U_11
_atom_site_aniso_U_22
_atom_site_aniso_U_33
_atom_site_aniso_U_12
_atom_site_aniso_U_13
_atom_site_aniso_U_23
C1 0.053(2) 0.024(2) 0.0294(19) 0.002(2) 0.0084(17) 0.0042(19)
C2 0.081(3) 0.059(3) 0.038(2) 0.010(4) 0.031(2) 0.002(3)
C3 0.154(8) 0.060(4) 0.062(4) 0.024(5) 0.053(5) -0.006(4)
C4 0.169(9) 0.057(4) 0.046(4) -0.009(6) 0.019(5) -0.017(3)
C5 0.115(7) 0.094(6) 0.071(5) -0.037(5) -0.023(5) -0.020(5)
C6 0.072(3) 0.078(5) 0.041(3) -0.022(3) 0.001(2) -0.009(3)
S1 0.0296(4) 0.0250(5) 0.0281(5) 0.0014(4) 0.0094(4) 0.0013(4)
O1 0.0403(14) 0.0319(15) 0.0323(14) 0.0045(15) 0.0078(11) 0.0090(15)
O2 0.0321(15) 0.053(2) 0.0496(19) 0.0076(15) 0.0175(13) -0.0002(17)
O3W 0.048(2) 0.027(2) 0.035(2) 0 0.011(2) 0
O4W 0.0332(14) 0.042(2) 0.048(2) 0.0001(14) 0.0090(14) -0.0032(15)
N1 0.0377(18) 0.0267(18) 0.038(2) -0.0028(15) 0.0053(15) 0.0008(15)
Br1 0.0708(3) 0.0315(2) 0.0569(3) 0.0070(3) 0.0214(2) 0.0136(3)
Na1 0.0365(8) 0.0316(9) 0.0442(10) 0.0041(7) 0.0156(7) -0.0005(7)

loop_
_atom_type_symbol
_atom_type_description
_atom_type_scat_dispersion_real
_atom_type_scat_dispersion_imag
_atom_type_scat_source
C C 0.0033 0.0016 'International Tables Vol C Tables 4.2.6.8 and 6.1.1.4'
H H 0 0 'International Tables Vol C Tables 4.2.6.8 and 6.1.1.4'
S S 0.1246 0.1234 'International Tables Vol C Tables 4.2.6.8 and 6.1.1.4'
O O 0.0106 0.006 'International Tables Vol C Tables 4.2.6.8 and 6.1.1.4'
N N 0.0061 0.0033 'International Tables Vol C Tables 4.2.6.8 and 6.1.1.4'
Br Br -0.2901 2.4595 'International Tables Vol C Tables 4.2.6.8 and 6.1.1.4'
Na Na 0.0362 0.0249 'International Tables Vol C Tables 4.2.6.8 and 6.1.1.4'

loop_
_geom_angle_atom_site_label_1
_geom_angle_atom_site_label_2
_geom_angle_atom_site_label_3
_geom_angle_site_symmetry_1
_geom_angle_site_symmetry_3
_geom_angle
C6 C1 C2 . . 120.6(5)
C6 C1 S1 . . 121.1(4)
C2 C1 S1 . . 118.2(4)
C3 C2 C1 . . 120.3(7)
C3 C2 H2 . . 119.9
C1 C2 H2 . . 119.9
C4 C3 C2 . . 120.2(8)
C4 C3 H3 . . 119.9
C2 C3 H3 . . 119.9
C3 C4 C5 . . 120.9(7)
C3 C4 H4 . . 119.5
C5 C4 H4 . . 119.5
C4 C5 C6 . . 120.5(7)
C4 C5 H5 . . 119.8
C6 C5 H5 . . 119.8
C1 C6 C5 . . 117.4(7)
C1 C6 H6 . . 121.3
C5 C6 H6 . . 121.3
O2 S1 O1 . . 114.88(19)
O2 S1 N1 . . 116.1(2)
O1 S1 N1 . . 104.6(2)
O2 S1 C1 . . 105.9(2)
O1 S1 C1 . . 107.0(2)
N1 S1 C1 . . 107.9(2)
S1 O1 Na1 . 4_646 129.23(17)
S1 O1 Na1 . 3_545 144.00(18)
Na1 O1 Na1 4_646 3_545 84.98(12)
S1 O2 Na1 . . 132.4(2)
Na1 O3W Na1 2_656 . 85.86(16)
Na1 O3W H31 2_656 . 105(4)
Na1 O3W H31 . . 137(4)
Na1 O4W Na1 4_646 . 114.68(14)
Na1 O4W H41 4_646 . 112(4)
Na1 O4W H41 . . 97(4)
Na1 O4W H42 4_646 . 111(4)
Na1 O4W H42 . . 116(4)
H41 O4W H42 . . 106(4)
S1 N1 Br1 . . 110.3(2)
O2 Na1 O4W . 4_656 94.90(14)
O2 Na1 O1 . 4_656 171.17(14)
O4W Na1 O1 4_656 4_656 89.82(14)
O2 Na1 O3W . . 97.26(13)
O4W Na1 O3W 4_656 . 158.86(12)
O1 Na1 O3W 4_656 . 80.58(12)
O2 Na1 O4W . . 90.00(13)
O4W Na1 O4W 4_656 . 116.45(11)
O1 Na1 O4W 4_656 . 81.21(12)
O3W Na1 O4W . . 80.85(11)
O2 Na1 O1 . 3_455 110.86(13)
O4W Na1 O1 4_656 3_455 80.02(13)
O1 Na1 O1 4_656 3_455 77.29(13)
O3W Na1 O1 . 3_455 79.51(11)
O4W Na1 O1 . 3_455 152.89(13)
O2 Na1 Na1 . 2_656 135.06(11)
O4W Na1 Na1 4_656 2_656 113.23(9)
O1 Na1 Na1 4_656 2_656 48.20(8)
O3W Na1 Na1 . 2_656 47.07(8)
O4W Na1 Na1 . 2_656 106.15(11)
O1 Na1 Na1 3_455 2_656 46.82(8)
O2 Na1 Na1 . 4_656 109.05(11)
O4W Na1 Na1 4_656 4_656 32.85(8)
O1 Na1 Na1 4_656 4_656 71.44(10)
O3W Na1 Na1 . 4_656 150.70(10)
O4W Na1 Na1 . 4_656 86.36(11)
O1 Na1 Na1 3_455 4_656 102.05(10)
Na1 Na1 Na1 2_656 4_656 113.52(6)
O2 Na1 Na1 . 4_646 61.96(9)
O4W Na1 Na1 4_656 4_646 130.31(11)
O1 Na1 Na1 4_656 4_646 109.38(11)
O3W Na1 Na1 . 4_646 70.83(7)
O4W Na1 Na1 . 4_646 32.46(9)
O1 Na1 Na1 3_455 4_646 147.63(11)
Na1 Na1 Na1 4_656 4_646 110.13(8)

loop_
_geom_bond_atom_site_label_1
_geom_bond_atom_site_label_2
_geom_bond_site_symmetry_2
_geom_bond_distance
C1 C6 . 1.360(7)
C1 C2 . 1.382(7)
C1 S1 . 1.781(4)
C2 C3 . 1.379(9)
C2 H2 . 0.93
C3 C4 . 1.330(12)
C3 H3 . 0.93
C4 C5 . 1.359(13)
C4 H4 . 0.93
C5 C6 . 1.427(12)
C5 H5 . 0.93
C6 H6 . 0.93
S1 O2 . 1.447(3)
S1 O1 . 1.459(3)
S1 N1 . 1.578(4)
O1 Na1 4_646 2.441(3)
O1 Na1 3_545 2.496(3)
O2 Na1 . 2.372(4)
O3W Na1 . 2.448(4)
O3W H31 . 0.85(4)
O4W Na1 4_646 2.436(4)
O4W Na1 . 2.461(4)
O4W H41 . 0.85(4)
O4W H42 . 0.85(4)
N1 Br1 . 1.890(4)
Na1 Na1 2_656 3.335(3)
Na1 Na1 4_656 4.123(2)

loop_
_geom_hbond_atom_site_label_D
_geom_hbond_atom_site_label_H
_geom_hbond_atom_site_label_A
_geom_hbond_site_symmetry_A
_geom_hbond_distance_DH
_geom_hbond_distance_HA
_geom_hbond_distance_DA
_geom_hbond_angle_DHA
O3W H31 N1 4_646 0.85(4) 2.12(4) 2.943(5) 167(5)
O4W H42 N1 2_756 0.85(4) 2.07(2) 2.878(5) 161(5)
